data_4111073
loop_
_publ_author_name
'Daisuke Yamazaki'
'Tohru Nishinaga'
'Nobuhide Tanino'
'Koichi Komatsu'

_publ_contact_author_address
;
    Institute for Chemical Research, Kyoto University, Gokasho, Uji, 
    Kyoto 611-0011, Japan. 
;
_publ_contact_author_email ' komatsu@scl.kyoto-u.ac.jp'
_publ_contact_author_fax ' +81-774-38-3178 '
_publ_contact_author_name ' Koichi Komatsu '
_publ_contact_author_phone ' +81-774-38-3172 '
_publ_section_title
;
 Terthiophene Radical Cations End-Capped by Bicyclo[2.2.2]octene Units:
 Formation of Bent \p-Dimers Mutually Attracted at the Central Position
;
_journal_name_full 'Journal of the American Chemical Society'
_journal_page_first 14470
_journal_page_last 14471
_journal_paper_doi 10.1021/ja065995l
_journal_volume 128
_journal_year 2006
_chemical_formula_moiety 'C24 H24 S3, F6 Sb'
_chemical_formula_sum 'C24 H24 F6 S3 Sb'
_chemical_formula_weight 644.36
_chemical_name_systematic
; 
 ? 
;
_space_group_IT_number 60
_symmetry_cell_setting orthorhombic
_symmetry_Int_Tables_number 60
_symmetry_space_group_name_Hall '-P 2n 2ab'
_symmetry_space_group_name_H-M 'P b c n'
_atom_sites_solution_hydrogens geom
_atom_sites_solution_primary direct
_atom_sites_solution_secondary difmap
_audit_creation_date ' Aug 12 2006 '
_audit_creation_method SHELXL-97
_cell_angle_alpha 90.00
_cell_angle_beta 90.00
_cell_angle_gamma 90.00
_cell_formula_units_Z 8
_cell_length_a 11.6808(17)
_cell_length_b 21.565(3)
_cell_length_c 19.163(3)
_cell_measurement_temperature 100(2)
_cell_volume 4827.1(12)
_computing_cell_refinement 'Bruker SMART'
_computing_data_collection 'Bruker SMART'
_computing_data_reduction 'Bruker SHELXTL'
_computing_molecular_graphics 'Bruker SHELXTL'
_computing_publication_material 'Bruker SHELXTL'
_computing_structure_refinement 'SHELXL-97 (Sheldrick, 1997)'
_computing_structure_solution 'SHELXS-97 (Sheldrick, 1990)'
_diffrn_ambient_temperature 100(2)
_diffrn_measured_fraction_theta_full 0.999
_diffrn_measured_fraction_theta_max 0.999
_diffrn_measurement_device_type 'CCD area detector'
_diffrn_measurement_method 'phi and omega scans'
_diffrn_radiation_monochromator graphite
_diffrn_radiation_source 'fine-focus sealed tube'
_diffrn_radiation_type MoK\a
_diffrn_radiation_wavelength 0.71073
_diffrn_reflns_av_R_equivalents 0.0586
_diffrn_reflns_av_sigmaI/netI 0.0554
_diffrn_reflns_limit_h_max 13
_diffrn_reflns_limit_h_min -13
_diffrn_reflns_limit_k_max 20
_diffrn_reflns_limit_k_min -25
_diffrn_reflns_limit_l_max 22
_diffrn_reflns_limit_l_min -22
_diffrn_reflns_number 23249
_diffrn_reflns_theta_full 25.00
_diffrn_reflns_theta_max 25.00
_diffrn_reflns_theta_min 1.89
_exptl_absorpt_coefficient_mu 1.461
_exptl_absorpt_correction_T_max 0.8677
_exptl_absorpt_correction_T_min 0.8106
_exptl_absorpt_correction_type empirical
_exptl_crystal_colour blue
_exptl_crystal_density_diffrn 1.773
_exptl_crystal_description prism
_exptl_crystal_F_000 2568
_exptl_crystal_size_max 0.15
_exptl_crystal_size_mid 0.15
_exptl_crystal_size_min 0.10
_refine_diff_density_max 1.741
_refine_diff_density_min -0.444
_refine_diff_density_rms 0.125
_refine_ls_extinction_method none
_refine_ls_goodness_of_fit_ref 1.002
_refine_ls_hydrogen_treatment constr
_refine_ls_matrix_type full
_refine_ls_number_parameters 340
_refine_ls_number_reflns 4244
_refine_ls_number_restraints 12
_refine_ls_restrained_S_all 1.011
_refine_ls_R_factor_all 0.0784
_refine_ls_R_factor_gt 0.0490
_refine_ls_shift/su_max 1.212
_refine_ls_shift/su_mean 0.031
_refine_ls_structure_factor_coef Fsqd
_refine_ls_weighting_details 'calc w=1/[\s^2^(Fo^2^)+(0.0575P)^2^+0.0000P] where P=(Fo^2^+2Fc^2^)/3'
_refine_ls_weighting_scheme calc
_refine_ls_wR_factor_gt 0.1004
_refine_ls_wR_factor_ref 0.1092
_reflns_number_gt 2989
_reflns_number_total 4244
_reflns_threshold_expression >2sigma(I)
_cod_data_source_file ja065995lsi20060812_063651.cif
_cod_data_source_block 100KpD
_cod_original_cell_volume 4826.9(12)
_cod_database_code 4111073

loop_
_symmetry_equiv_pos_as_xyz
'x, y, z'
'-x+1/2, -y+1/2, z+1/2'
'-x, y, -z+1/2'
'x+1/2, -y+1/2, -z'
'-x, -y, -z'
'x-1/2, y-1/2, -z-1/2'
'x, -y, z-1/2'
'-x-1/2, y-1/2, z'

loop_
_atom_site_label
_atom_site_type_symbol
_atom_site_fract_x
_atom_site_fract_y
_atom_site_fract_z
_atom_site_U_iso_or_equiv
_atom_site_adp_type
_atom_site_occupancy
_atom_site_symmetry_multiplicity
_atom_site_calc_flag
_atom_site_refinement_flags
_atom_site_disorder_assembly
_atom_site_disorder_group
C18 C 1.1211(5) 0.6253(3) 0.6881(3) 0.0277(14) Uani 1 1 d . . .
H18A H 1.0480 0.6484 0.6857 0.033 Uiso 1 1 calc R . .
H18B H 1.1522 0.6298 0.7359 0.033 Uiso 1 1 calc R . .
C12 C 0.6647(4) 0.6237(3) 0.1628(3) 0.0268(13) Uani 1 1 d D . .
C17 C 1.3196(5) 0.6158(3) 0.6410(3) 0.0272(14) Uani 1 1 d . . .
H17A H 1.3510 0.6202 0.6888 0.033 Uiso 1 1 calc R . .
H17B H 1.3765 0.6328 0.6078 0.033 Uiso 1 1 calc R . .
C13 C 1.1702(5) 0.5353(3) 0.6085(3) 0.0246(13) Uani 1 1 d . . .
H13 H 1.1548 0.4912 0.5954 0.030 Uiso 1 1 calc R . .
C11 C 0.6561(4) 0.6879(2) 0.1569(3) 0.0246(13) Uani 1 1 d D A .
C15 C 1.0987(5) 0.5554(3) 0.6725(3) 0.0287(14) Uani 1 1 d . . .
H15A H 1.1204 0.5301 0.7136 0.034 Uiso 1 1 calc R . .
H15B H 1.0163 0.5487 0.6631 0.034 Uiso 1 1 calc R . .
C16 C 1.2064(5) 0.6528(3) 0.6351(3) 0.0245(13) Uani 1 1 d . B .
H16 H 1.2189 0.6981 0.6432 0.029 Uiso 1 1 calc R . .
C20 C 0.5793(5) 0.6816(3) 0.0388(3) 0.0303(14) Uani 1 1 d . A .
H20A H 0.5126 0.6913 0.0089 0.036 Uiso 1 1 calc R . .
H20B H 0.6483 0.6998 0.0170 0.036 Uiso 1 1 calc R . .
C22 C 0.5760(5) 0.5888(3) 0.1203(3) 0.0287(14) Uani 1 1 d . A .
H22 H 0.5845 0.5428 0.1249 0.034 Uiso 1 1 calc R . .
C7 C 0.9334(4) 0.7358(2) 0.3162(3) 0.0204(12) Uani 1 1 d . . .
H7 H 0.9165 0.7748 0.2956 0.024 Uiso 1 1 calc R . .
C9 C 0.8052(4) 0.6694(2) 0.2385(3) 0.0200(12) Uani 1 1 d D . .
C2 C 1.1589(4) 0.6410(2) 0.5653(3) 0.0200(12) Uani 1 1 d D . .
C23 C 0.5935(5) 0.6110(3) 0.0445(3) 0.0330(14) Uani 1 1 d . . .
H23A H 0.6711 0.5991 0.0286 0.040 Uiso 1 1 calc R A .
H23B H 0.5371 0.5903 0.0138 0.040 Uiso 1 1 calc R . .
C6 C 1.0052(4) 0.7287(2) 0.3723(3) 0.0180(12) Uani 1 1 d . . .
H6 H 1.0430 0.7625 0.3944 0.022 Uiso 1 1 calc R . .
C19 C 0.5614(5) 0.7101(3) 0.1119(3) 0.0267(14) Uani 1 1 d . . .
H19 H 0.5592 0.7565 0.1098 0.032 Uiso 1 1 calc R A .
C8 C 0.8870(4) 0.6790(2) 0.2919(3) 0.0188(12) Uani 1 1 d . A .
C14 C 1.2988(5) 0.5462(2) 0.6248(3) 0.0241(13) Uani 1 1 d . . .
H14A H 1.3458 0.5335 0.5843 0.029 Uiso 1 1 calc R . .
H14B H 1.3218 0.5207 0.6655 0.029 Uiso 1 1 calc R . .
C24 C 0.4562(5) 0.6118(2) 0.1454(3) 0.0269(13) Uani 1 1 d . . .
H24A H 0.3958 0.5936 0.1155 0.032 Uiso 1 1 calc R A .
H24B H 0.4428 0.5978 0.1940 0.032 Uiso 1 1 calc R . .
C1 C 1.1378(5) 0.5798(2) 0.5496(3) 0.0221(12) Uani 1 1 d D B .
C5 C 1.0176(5) 0.6670(2) 0.3939(3) 0.0199(12) Uani 1 1 d . A .
C21 C 0.4494(5) 0.6835(3) 0.1421(3) 0.0282(14) Uani 1 1 d . A .
H21A H 0.3841 0.6960 0.1123 0.034 Uiso 1 1 calc R . .
H21B H 0.4365 0.7004 0.1895 0.034 Uiso 1 1 calc R . .
C4 C 1.0760(5) 0.6436(2) 0.4527(3) 0.0207(12) Uani 1 1 d D . .
Sb1 Sb 0.72612(4) 0.397785(17) 0.09422(2) 0.02980(14) Uani 1 1 d . . .
S2 S 0.93802(12) 0.61784(6) 0.34107(7) 0.0210(3) Uani 1 1 d . . .
F6 F 0.7676(3) 0.46409(16) 0.1512(2) 0.0512(11) Uani 1 1 d . . .
F5 F 0.6803(3) 0.32976(17) 0.03996(19) 0.0440(10) Uani 1 1 d . . .
F1 F 0.5850(4) 0.4357(2) 0.0795(3) 0.0844(17) Uani 1 1 d . . .
F4 F 0.8607(4) 0.3582(2) 0.1153(3) 0.0790(17) Uani 1 1 d . . .
F2 F 0.7859(5) 0.4355(2) 0.0173(2) 0.0856(17) Uani 1 1 d . . .
F3 F 0.6595(5) 0.3580(2) 0.1724(2) 0.0865(17) Uani 1 1 d . . .
C10 C 0.7407(12) 0.7092(5) 0.2023(7) 0.034(4) Uani 0.687(6) 1 d PD A 1
H10 H 0.7526 0.7526 0.2076 0.041 Uiso 0.687(6) 1 calc PR A 1
S3 S 0.7670(3) 0.59211(10) 0.21475(16) 0.0178(8) Uani 0.687(6) 1 d PD A 1
S13 S 0.7429(6) 0.7374(3) 0.1998(4) 0.0262(19) Uani 0.313(6) 1 d PD A 2
C110 C 0.7531(17) 0.6181(6) 0.2131(12) 0.026(7) Uani 0.313(6) 1 d PD A 2
H110 H 0.7757 0.5782 0.2289 0.032 Uiso 0.313(6) 1 calc PR A 2
S1 S 1.07965(18) 0.56473(12) 0.47118(10) 0.0212(5) Uani 0.899(7) 1 d PD B 3
C3 C 1.1244(16) 0.6770(5) 0.5084(6) 0.023(2) Uani 0.899(7) 1 d PD B 3
H3 H 1.1330 0.7208 0.5074 0.027 Uiso 0.899(7) 1 calc PR B 3
C103 C 1.081(10) 0.5829(8) 0.483(3) 0.07(6) Uiso 0.101(7) 1 d PD B 4
H103 H 1.0497 0.5474 0.4605 0.086 Uiso 0.101(7) 1 calc PR B 4
S11 S 1.122(4) 0.6977(4) 0.5125(12) 0.026(7) Uani 0.101(7) 1 d PD B 4

loop_
_atom_site_aniso_label
_atom_site_aniso_U_11
_atom_site_aniso_U_22
_atom_site_aniso_U_33
_atom_site_aniso_U_23
_atom_site_aniso_U_13
_atom_site_aniso_U_12
C18 0.024(3) 0.044(4) 0.015(3) -0.002(3) -0.002(2) 0.004(3)
C12 0.017(3) 0.041(4) 0.022(3) 0.007(3) 0.001(2) 0.002(3)
C17 0.021(3) 0.031(3) 0.030(3) 0.002(3) -0.004(3) -0.001(2)
C13 0.029(3) 0.024(3) 0.021(3) 0.004(2) 0.000(3) -0.002(2)
C11 0.020(3) 0.036(3) 0.018(3) -0.003(3) 0.004(2) -0.005(2)
C15 0.025(3) 0.043(4) 0.019(3) 0.011(3) -0.001(3) -0.002(3)
C16 0.026(3) 0.027(3) 0.020(3) -0.001(2) -0.006(3) 0.006(2)
C20 0.021(3) 0.049(4) 0.022(3) 0.007(3) -0.001(3) 0.005(3)
C22 0.022(3) 0.025(3) 0.039(4) 0.002(3) -0.008(3) -0.003(2)
C7 0.018(3) 0.024(3) 0.019(3) -0.002(2) 0.000(2) -0.001(2)
C9 0.017(3) 0.027(3) 0.017(3) 0.000(2) 0.002(2) 0.000(2)
C2 0.019(3) 0.020(3) 0.021(3) 0.002(2) 0.001(2) -0.001(2)
C23 0.028(3) 0.050(4) 0.021(3) -0.008(3) -0.002(3) 0.002(3)
C6 0.017(3) 0.022(3) 0.015(3) -0.002(2) 0.003(2) -0.001(2)
C19 0.025(3) 0.028(3) 0.027(3) 0.001(2) 0.000(2) 0.002(2)
C8 0.010(3) 0.025(3) 0.022(3) 0.003(2) 0.001(2) 0.001(2)
C14 0.027(4) 0.027(3) 0.018(3) 0.008(2) -0.003(2) 0.000(2)
C24 0.020(3) 0.030(3) 0.030(3) 0.010(3) -0.004(3) -0.008(2)
C1 0.018(3) 0.029(3) 0.019(3) 0.002(2) -0.001(2) 0.002(2)
C5 0.017(3) 0.026(3) 0.016(3) -0.003(2) 0.004(2) -0.004(2)
C21 0.023(3) 0.045(4) 0.016(3) 0.000(3) -0.001(2) 0.006(3)
C4 0.022(3) 0.023(3) 0.016(3) 0.004(2) 0.002(2) -0.001(2)
Sb1 0.0297(2) 0.0213(2) 0.0383(2) 0.00069(19) -0.0149(2) -0.00336(18)
S2 0.0249(8) 0.0192(7) 0.0190(7) 0.0031(5) -0.0058(6) -0.0046(5)
F6 0.055(3) 0.030(2) 0.069(3) -0.0158(19) -0.026(2) 0.0016(18)
F5 0.049(2) 0.036(2) 0.048(2) -0.0087(18) -0.0109(19) -0.0125(17)
F1 0.049(3) 0.077(3) 0.127(5) -0.038(3) -0.050(3) 0.026(2)
F4 0.054(3) 0.056(3) 0.127(4) -0.032(3) -0.050(3) 0.023(2)
F2 0.143(5) 0.057(3) 0.057(3) 0.006(2) 0.021(3) -0.047(3)
F3 0.136(5) 0.074(3) 0.050(3) -0.008(2) 0.017(3) -0.045(3)
C10 0.042(7) 0.026(7) 0.034(6) 0.004(6) 0.007(5) -0.006(6)
S3 0.0213(14) 0.0131(16) 0.0191(13) 0.0015(11) -0.0061(9) 0.0012(11)
S13 0.013(3) 0.043(5) 0.023(3) 0.003(3) -0.0046(19) -0.003(3)
C110 0.000(11) 0.042(18) 0.037(14) 0.041(15) 0.006(8) 0.002(12)
S1 0.0265(11) 0.0173(10) 0.0196(9) 0.0021(8) -0.0069(7) -0.0032(8)
C3 0.022(5) 0.020(5) 0.026(5) -0.001(4) 0.009(3) 0.004(6)
S11 0.021(11) 0.035(15) 0.020(11) 0.007(10) 0.002(8) 0.004(13)

loop_
_atom_type_symbol
_atom_type_description
_atom_type_scat_dispersion_real
_atom_type_scat_dispersion_imag
_atom_type_scat_source
C C 0.0033 0.0016 'International Tables Vol C Tables 4.2.6.8 and 6.1.1.4'
H H 0.0000 0.0000 'International Tables Vol C Tables 4.2.6.8 and 6.1.1.4'
F F 0.0171 0.0103 'International Tables Vol C Tables 4.2.6.8 and 6.1.1.4'
S S 0.1246 0.1234 'International Tables Vol C Tables 4.2.6.8 and 6.1.1.4'
Sb Sb -0.5866 1.5461 'International Tables Vol C Tables 4.2.6.8 and 6.1.1.4'

loop_
_geom_angle_atom_site_label_1
_geom_angle_atom_site_label_2
_geom_angle_atom_site_label_3
_geom_angle
C16 C18 C15 110.8(4)
C16 C18 H18A 109.5
C15 C18 H18A 109.5
C16 C18 H18B 109.5
C15 C18 H18B 109.5
H18A C18 H18B 108.1
C11 C12 C110 101.1(6)
C11 C12 C22 113.6(4)
C110 C12 C22 145.0(7)
C11 C12 S3 119.8(3)
C110 C12 S3 19.0(6)
C22 C12 S3 126.5(4)
C16 C17 C14 110.5(4)
C16 C17 H17A 109.6
C14 C17 H17A 109.5
C16 C17 H17B 109.6
C14 C17 H17B 109.6
H17A C17 H17B 108.1
C1 C13 C15 106.1(4)
C1 C13 C14 107.1(4)
C15 C13 C14 108.7(4)
C1 C13 H13 111.6
C15 C13 H13 111.6
C14 C13 H13 111.6
C12 C11 C10 103.1(5)
C12 C11 C19 115.0(4)
C10 C11 C19 141.7(6)
C12 C11 S13 123.1(4)
C10 C11 S13 20.1(5)
C19 C11 S13 121.8(4)
C13 C15 C18 109.4(4)
C13 C15 H15A 109.8
C18 C15 H15A 109.8
C13 C15 H15B 109.8
C18 C15 H15B 109.8
H15A C15 H15B 108.2
C2 C16 C18 106.7(4)
C2 C16 C17 107.5(5)
C18 C16 C17 107.8(5)
C2 C16 H16 111.6
C18 C16 H16 111.6
C17 C16 H16 111.5
C23 C20 C19 110.2(4)
C23 C20 H20A 109.6
C19 C20 H20A 109.6
C23 C20 H20B 109.6
C19 C20 H20B 109.6
H20A C20 H20B 108.1
C12 C22 C23 105.1(5)
C12 C22 C24 106.8(5)
C23 C22 C24 108.1(5)
C12 C22 H22 112.2
C23 C22 H22 112.2
C24 C22 H22 112.2
C6 C7 C8 113.3(5)
C6 C7 H7 123.4
C8 C7 H7 123.4
C10 C9 C110 94.8(10)
C10 C9 C8 131.4(6)
C110 C9 C8 133.1(7)
C10 C9 S3 109.1(6)
C110 C9 S3 14.6(6)
C8 C9 S3 119.3(4)
C10 C9 S13 14.8(5)
C110 C9 S13 109.6(6)
C8 C9 S13 116.9(4)
S3 C9 S13 123.8(4)
C1 C2 C3 108.1(6)
C1 C2 C16 115.7(4)
C3 C2 C16 136.2(6)
C1 C2 S11 122.1(5)
C3 C2 S11 14.5(8)
C16 C2 S11 122.0(6)
C20 C23 C22 111.1(5)
C20 C23 H23A 109.4
C22 C23 H23A 109.4
C20 C23 H23B 109.4
C22 C23 H23B 109.4
H23A C23 H23B 108.0
C7 C6 C5 113.6(5)
C7 C6 H6 123.2
C5 C6 H6 123.2
C11 C19 C21 107.2(4)
C11 C19 C20 107.3(5)
C21 C19 C20 107.8(5)
C11 C19 H19 111.5
C21 C19 H19 111.4
C20 C19 H19 111.5
C9 C8 C7 128.4(5)
C9 C8 S2 121.1(4)
C7 C8 S2 110.4(4)
C13 C14 C17 109.8(4)
C13 C14 H14A 109.7
C17 C14 H14A 109.7
C13 C14 H14B 109.7
C17 C14 H14B 109.7
H14A C14 H14B 108.2
C21 C24 C22 110.5(4)
C21 C24 H24A 109.5
C22 C24 H24A 109.5
C21 C24 H24B 109.6
C22 C24 H24B 109.6
H24A C24 H24B 108.1
C2 C1 C103 103.4(6)
C2 C1 C13 113.4(4)
C103 C1 C13 142.9(11)
C2 C1 S1 116.9(3)
C103 C1 S1 14.1(14)
C13 C1 S1 129.7(4)
C6 C5 C4 128.7(5)
C6 C5 S2 110.6(4)
C4 C5 S2 120.4(4)
C19 C21 C24 110.2(5)
C19 C21 H21A 109.6
C24 C21 H21A 109.6
C19 C21 H21B 109.6
C24 C21 H21B 109.6
H21A C21 H21B 108.1
C3 C4 C5 128.1(5)
C3 C4 C103 98.4(10)
C5 C4 C103 132.0(16)
C3 C4 S11 12.1(7)
C5 C4 S11 116.1(6)
C103 C4 S11 109.8(6)
C3 C4 S1 109.7(5)
C5 C4 S1 121.6(4)
C103 C4 S1 12.0(16)
S11 C4 S1 121.4(5)
F2 Sb1 F4 93.3(3)
F2 Sb1 F1 91.2(3)
F4 Sb1 F1 175.5(3)
F2 Sb1 F6 91.9(2)
F4 Sb1 F6 90.31(17)
F1 Sb1 F6 88.97(18)
F2 Sb1 F5 90.56(18)
F4 Sb1 F5 90.14(17)
F1 Sb1 F5 90.39(18)
F6 Sb1 F5 177.51(18)
F2 Sb1 F3 178.0(2)
F4 Sb1 F3 88.1(3)
F1 Sb1 F3 87.4(3)
F6 Sb1 F3 89.50(19)
F5 Sb1 F3 88.07(18)
C8 S2 C5 92.1(3)
C9 C10 C11 120.7(8)
C9 C10 H10 119.6
C11 C10 H10 119.6
C12 S3 C9 87.1(3)
C11 S13 C9 85.8(3)
C9 C110 C12 120.2(9)
C9 C110 H110 119.9
C12 C110 H110 119.9
C1 S1 C4 90.1(3)
C2 C3 C4 115.0(8)
C2 C3 H3 122.5
C4 C3 H3 122.5
C4 C103 C1 114.7(16)
C4 C103 H103 122.0
C1 C103 H103 122.0
C2 S11 C4 89.2(5)

loop_
_geom_bond_atom_site_label_1
_geom_bond_atom_site_label_2
_geom_bond_distance
C18 C16 1.542(8)
C18 C15 1.559(8)
C18 H18A 0.9900
C18 H18B 0.9900
C12 C11 1.391(8)
C12 C110 1.417(15)
C12 C22 1.518(7)
C12 S3 1.699(5)
C17 C16 1.549(8)
C17 C14 1.553(7)
C17 H17A 0.9900
C17 H17B 0.9900
C13 C1 1.528(7)
C13 C15 1.546(8)
C13 C14 1.552(8)
C13 H13 1.0000
C11 C10 1.395(13)
C11 C19 1.483(7)
C11 S13 1.687(7)
C15 H15A 0.9900
C15 H15B 0.9900
C16 C2 1.470(7)
C16 H16 1.0000
C20 C23 1.536(8)
C20 C19 1.544(7)
C20 H20A 0.9900
C20 H20B 0.9900
C22 C23 1.543(8)
C22 C24 1.561(8)
C22 H22 1.0000
C7 C6 1.372(7)
C7 C8 1.419(7)
C7 H7 0.9500
C9 C10 1.337(13)
C9 C110 1.353(15)
C9 C8 1.415(7)
C9 S3 1.784(5)
C9 S13 1.797(6)
C2 C1 1.375(7)
C2 C3 1.399(11)
C2 S11 1.646(10)
C23 H23A 0.9900
C23 H23B 0.9900
C6 C5 1.401(7)
C6 H6 0.9500
C19 C21 1.541(8)
C19 H19 1.0000
C8 S2 1.727(5)
C14 H14A 0.9900
C14 H14B 0.9900
C24 C21 1.549(8)
C24 H24A 0.9900
C24 H24B 0.9900
C1 C103 1.443(17)
C1 S1 1.682(5)
C5 C4 1.411(7)
C5 S2 1.736(5)
C21 H21A 0.9900
C21 H21B 0.9900
C4 C3 1.405(12)
C4 C103 1.433(18)
C4 S11 1.720(11)
C4 S1 1.738(5)
Sb1 F2 1.821(4)
Sb1 F4 1.834(4)
Sb1 F1 1.861(4)
Sb1 F6 1.864(3)
Sb1 F5 1.876(3)
Sb1 F3 1.894(4)
C10 H10 0.9500
C110 H110 0.9500
C3 H3 0.9500
C103 H103 0.9500

loop_
_geom_torsion_atom_site_label_1
_geom_torsion_atom_site_label_2
_geom_torsion_atom_site_label_3
_geom_torsion_atom_site_label_4
_geom_torsion
C110 C12 C11 C10 1.3(14)
C22 C12 C11 C10 177.1(8)
S3 C12 C11 C10 -2.3(9)
C110 C12 C11 C19 -174.5(12)
C22 C12 C11 C19 1.3(7)
S3 C12 C11 C19 -178.1(4)
C110 C12 C11 S13 3.1(13)
C22 C12 C11 S13 178.9(5)
S3 C12 C11 S13 -0.5(8)
C1 C13 C15 C18 -55.3(6)
C14 C13 C15 C18 59.6(5)
C16 C18 C15 C13 0.3(6)
C15 C18 C16 C2 55.5(6)
C15 C18 C16 C17 -59.7(6)
C14 C17 C16 C2 -54.9(6)
C14 C17 C16 C18 59.8(6)
C11 C12 C22 C23 57.2(6)
C110 C12 C22 C23 -130(2)
S3 C12 C22 C23 -123.5(5)
C11 C12 C22 C24 -57.5(6)
C110 C12 C22 C24 115(2)
S3 C12 C22 C24 121.9(5)
C18 C16 C2 C1 -57.4(6)
C17 C16 C2 C1 58.0(6)
C18 C16 C2 C3 120.3(13)
C17 C16 C2 C3 -124.4(13)
C18 C16 C2 S11 117(2)
C17 C16 C2 S11 -128(2)
C19 C20 C23 C22 4.6(7)
C12 C22 C23 C20 -58.2(6)
C24 C22 C23 C20 55.5(6)
C8 C7 C6 C5 0.0(7)
C12 C11 C19 C21 57.5(6)
C10 C11 C19 C21 -115.9(12)
S13 C11 C19 C21 -120.1(6)
C12 C11 C19 C20 -58.1(6)
C10 C11 C19 C20 128.5(12)
S13 C11 C19 C20 124.3(6)
C23 C20 C19 C11 52.5(6)
C23 C20 C19 C21 -62.6(6)
C10 C9 C8 C7 -8.6(12)
C110 C9 C8 C7 -177.5(17)
S3 C9 C8 C7 176.5(5)
S13 C9 C8 C7 -5.1(8)
C10 C9 C8 S2 167.5(9)
C110 C9 C8 S2 -1.4(18)
S3 C9 C8 S2 -7.4(6)
S13 C9 C8 S2 171.0(4)
C6 C7 C8 C9 175.7(5)
C6 C7 C8 S2 -0.7(6)
C1 C13 C14 C17 54.7(6)
C15 C13 C14 C17 -59.5(6)
C16 C17 C14 C13 -0.6(6)
C12 C22 C24 C21 53.0(6)
C23 C22 C24 C21 -59.6(6)
C3 C2 C1 C103 -4(5)
C16 C2 C1 C103 174(5)
S11 C2 C1 C103 0(6)
C3 C2 C1 C13 -179.1(9)
C16 C2 C1 C13 -0.8(7)
S11 C2 C1 C13 -175(2)
C3 C2 C1 S1 0.0(10)
C16 C2 C1 S1 178.2(4)
S11 C2 C1 S1 4(2)
C15 C13 C1 C2 59.0(6)
C14 C13 C1 C2 -57.0(6)
C15 C13 C1 C103 -113(8)
C14 C13 C1 C103 131(8)
C15 C13 C1 S1 -120.0(5)
C14 C13 C1 S1 124.1(5)
C7 C6 C5 C4 -174.0(5)
C7 C6 C5 S2 0.8(6)
C11 C19 C21 C24 -57.1(6)
C20 C19 C21 C24 58.1(6)
C22 C24 C21 C19 2.4(6)
C6 C5 C4 C3 8.3(14)
S2 C5 C4 C3 -166.0(11)
C6 C5 C4 C103 171(7)
S2 C5 C4 C103 -3(7)
C6 C5 C4 S11 10(2)
S2 C5 C4 S11 -164.5(18)
C6 C5 C4 S1 179.0(4)
S2 C5 C4 S1 4.8(7)
C9 C8 S2 C5 -175.8(4)
C7 C8 S2 C5 1.0(4)
C6 C5 S2 C8 -1.0(4)
C4 C5 S2 C8 174.2(5)
C110 C9 C10 C11 -0.9(17)
C8 C9 C10 C11 -172.9(7)
S3 C9 C10 C11 2.5(14)
S13 C9 C10 C11 175(4)
C12 C11 C10 C9 -0.3(14)
C19 C11 C10 C9 173.6(7)
S13 C11 C10 C9 -176(3)
C11 C12 S3 C9 3.1(5)
C110 C12 S3 C9 -8(4)
C22 C12 S3 C9 -176.2(5)
C10 C9 S3 C12 -2.9(8)
C110 C9 S3 C12 11(5)
C8 C9 S3 C12 173.1(5)
S13 C9 S3 C12 -5.2(5)
C12 C11 S13 C9 -2.5(7)
C10 C11 S13 C9 3(2)
C19 C11 S13 C9 175.0(5)
C10 C9 S13 C11 -4(3)
C110 C9 S13 C11 0.8(14)
C8 C9 S13 C11 -173.4(5)
S3 C9 S13 C11 5.0(6)
C10 C9 C110 C12 2(2)
C8 C9 C110 C12 173.7(10)
S3 C9 C110 C12 -165(7)
S13 C9 C110 C12 1(2)
C11 C12 C110 C9 -2(2)
C22 C12 C110 C9 -175.5(8)
S3 C12 C110 C9 168(6)
C2 C1 S1 C4 -1.2(5)
C103 C1 S1 C4 16(20)
C13 C1 S1 C4 177.7(5)
C3 C4 S1 C1 2.0(9)
C5 C4 S1 C1 -170.3(5)
C103 C4 S1 C1 -19(23)
S11 C4 S1 C1 -2(2)
C1 C2 C3 C4 1.7(16)
C16 C2 C3 C4 -176.1(7)
S11 C2 C3 C4 -165(11)
C5 C4 C3 C2 169.1(8)
C103 C4 C3 C2 2(5)
S11 C4 C3 C2 163(12)
S1 C4 C3 C2 -2.5(16)
C3 C4 C103 C1 -5(9)
C5 C4 C103 C1 -171(3)
S11 C4 C103 C1 -9(10)
S1 C4 C103 C1 155(31)
C2 C1 C103 C4 6(9)
C13 C1 C103 C4 178.0(14)
S1 C1 C103 C4 -158(27)
C1 C2 S11 C4 -4(3)
C3 C2 S11 C4 11(8)
C16 C2 S11 C4 -178.0(7)
C3 C4 S11 C2 -13(9)
C5 C4 S11 C2 172.4(10)
C103 C4 S11 C2 7(6)
S1 C4 S11 C2 3(3)
C3 C4 C5 C6 8.3(14)
C7 C8 C9 C10 -8.6(12)
S1 C4 C5 S2 4.8(7)
S2 C8 C9 S3 -7.4(6)
